data_7135326
loop_
_publ_author_name
'Wang, Zhengcheng'
'Gao, Lin'
'Yu, Qi'
'Wang, Guo-Ming'

_publ_section_title
;
 Substituent-modulated organic single crystals with rapid natural light
 photomechanical response
;
_journal_name_full 'Chemical Communications'
_journal_paper_doi 10.1039/D5CC05755H
_journal_year 2026
_chemical_formula_moiety 'C24 H14 F3 N'
_chemical_formula_sum 'C24 H14 F3 N'
_chemical_formula_weight 373.36
_space_group_crystal_system monoclinic
_space_group_IT_number 14
_space_group_name_Hall '-P 2ybc'
_space_group_name_H-M_alt 'P 1 21/c 1'
_atom_sites_solution_hydrogens geom
_atom_sites_solution_primary dual
_audit_creation_date 2025-07-02
_audit_creation_method
;
Olex2 1.5
(compiled 2022.04.07 svn.rca3783a0 for OlexSys, GUI svn.r6498)
;
_audit_update_record
;
2025-07-02 deposited with the CCDC.	2025-12-08 downloaded from the CCDC.
;
_cell_angle_alpha 90
_cell_angle_beta 100.522(3)
_cell_angle_gamma 90
_cell_formula_units_Z 4
_cell_length_a 4.67530(10)
_cell_length_b 36.9040(11)
_cell_length_c 10.6315(3)
_cell_measurement_reflns_used 3883
_cell_measurement_temperature 303.3(4)
_cell_measurement_theta_max 74.0850
_cell_measurement_theta_min 2.3790
_cell_volume 1803.49(9)
_computing_molecular_graphics 'Olex2 1.5 (Dolomanov et al., 2009)'
_computing_publication_material 'Olex2 1.5 (Dolomanov et al., 2009)'
_computing_structure_refinement 'SHELXL 2019/3 (Sheldrick, 2015)'
_computing_structure_solution 'SHELXT 2018/2 (Sheldrick, 2018)'
_diffrn_ambient_temperature 303.15
_diffrn_measured_fraction_theta_full 0.990
_diffrn_measured_fraction_theta_max 0.949
_diffrn_measurement_device_type 'Bruker APEX-II CCD'
_diffrn_radiation_type CuK\a
_diffrn_radiation_wavelength 1.54184
_diffrn_reflns_av_R_equivalents 0.0291
_diffrn_reflns_av_unetI/netI 0.0279
_diffrn_reflns_Laue_measured_fraction_full 0.990
_diffrn_reflns_Laue_measured_fraction_max 0.949
_diffrn_reflns_limit_h_max 3
_diffrn_reflns_limit_h_min -5
_diffrn_reflns_limit_k_max 43
_diffrn_reflns_limit_k_min -45
_diffrn_reflns_limit_l_max 13
_diffrn_reflns_limit_l_min -13
_diffrn_reflns_number 11705
_diffrn_reflns_point_group_measured_fraction_full 0.990
_diffrn_reflns_point_group_measured_fraction_max 0.949
_diffrn_reflns_theta_full 67.684
_diffrn_reflns_theta_max 76.371
_diffrn_reflns_theta_min 2.395
_exptl_absorpt_coefficient_mu 0.850
_exptl_absorpt_correction_T_max 1
_exptl_absorpt_correction_T_min 0.7469
_exptl_absorpt_correction_type multi-scan
_exptl_crystal_colour colourless
_exptl_crystal_colour_primary colourless
_exptl_crystal_density_diffrn 1.375
_exptl_crystal_description block
_exptl_crystal_F_000 768
_exptl_crystal_size_max 0.32
_exptl_crystal_size_mid 0.25
_exptl_crystal_size_min 0.18
_refine_diff_density_max 0.157
_refine_diff_density_min -0.170
_refine_diff_density_rms 0.037
_refine_ls_extinction_method none
_refine_ls_goodness_of_fit_ref 1.082
_refine_ls_hydrogen_treatment constr
_refine_ls_matrix_type full
_refine_ls_number_parameters 281
_refine_ls_number_reflns 3584
_refine_ls_number_restraints 75
_refine_ls_restrained_S_all 1.104
_refine_ls_R_factor_all 0.0857
_refine_ls_R_factor_gt 0.0651
_refine_ls_shift/su_max 0.000
_refine_ls_shift/su_mean 0.000
_refine_ls_structure_factor_coef Fsqd
_refine_ls_weighting_details 'w=1/[\s^2^(Fo^2^)+(0.0770P)^2^+0.4967P] where P=(Fo^2^+2Fc^2^)/3'
_refine_ls_weighting_scheme calc
_refine_ls_wR_factor_gt 0.1772
_refine_ls_wR_factor_ref 0.1895
_reflns_Friedel_coverage 0.000
_reflns_number_gt 2537
_reflns_number_total 3584
_reflns_threshold_expression 'I > 2\s(I)'
_cod_data_source_file d5cc05755h8.cif
_cod_data_source_block ov_z-3an2pa-cf3_auto
_cod_database_code 7135326
_shelx_shelxl_version_number 2019/3
_shelx_space_group_comment
;
The symmetry employed for this shelxl refinement is uniquely defined
by the following loop, which should always be used as a source of
symmetry information in preference to the above space-group names.
They are only intended as comments.
;
_shelx_estimated_absorpt_t_max 0.862
_shelx_estimated_absorpt_t_min 0.773
_olex2_refinement_description
;
1. Fixed Uiso
 At 1.2 times of:
  All C(H) groups
2. Restrained distances
 F2-C24 \\sim F0-C24
 with sigma of 0.02
 F1-C24 \\sim F4-C24
 with sigma of 0.02
 F3-C24 \\sim F5-C24
 with sigma of 0.02
3. Uiso/Uaniso restraints and constraints
F2 \\sim F3 \\sim F1 \\sim C24 \\sim F0 \\sim F4 \\sim F5: within 2A with sigma
of 0.01 and sigma for terminal atoms of 0.02 within 2A
4. Others
 Sof(F0)=Sof(F4)=Sof(F5)=1-FVAR(1)
 Sof(F2)=Sof(F3)=Sof(F1)=FVAR(1)
5.a Aromatic/amide H refined with riding coordinates:
 C15(H15), C14(H14), C10(H10), C1(H1), C23(H23), C22(H22), C11(H11), C13(H13),
 C19(H19), C12(H12), C4(H4), C2(H2), C20(H20), C3(H3)
;
_olex2_submission_special_instructions 'No special instructions were received'

loop_
_space_group_symop_operation_xyz
'x, y, z'
'-x, y+1/2, -z+1/2'
'-x, -y, -z'
'x, -y-1/2, z-1/2'

loop_
_atom_site_label
_atom_site_type_symbol
_atom_site_fract_x
_atom_site_fract_y
_atom_site_fract_z
_atom_site_U_iso_or_equiv
_atom_site_adp_type
_atom_site_occupancy
_atom_site_site_symmetry_order
_atom_site_calc_flag
_atom_site_refinement_flags_posn
_atom_site_refinement_flags_adp
_atom_site_refinement_flags_occupancy
_atom_site_disorder_assembly
_atom_site_disorder_group
F2 F 0.0781(7) 0.48783(8) 0.7117(2) 0.1253(11) Uani 0.885(5) 1 d D U P A 1
F3 F 0.2226(10) 0.51653(8) 0.8821(3) 0.1347(11) Uani 0.885(5) 1 d D U P A 1
F1 F 0.5080(7) 0.48100(9) 0.8091(4) 0.1387(13) Uani 0.885(5) 1 d D U P A 1
C7 C 0.7402(5) 0.65266(7) 0.2782(2) 0.0677(6) Uani 1 1 d . . . . .
C8 C 0.6741(5) 0.68969(7) 0.2925(2) 0.0702(6) Uani 1 1 d . . . . .
C18 C 0.6022(5) 0.59182(6) 0.5605(2) 0.0669(6) Uani 1 1 d . . . . .
C16 C 0.7118(5) 0.62088(6) 0.4863(2) 0.0681(6) Uani 1 1 d . . . . .
C6 C 0.8845(5) 0.64154(7) 0.1803(2) 0.0716(6) Uani 1 1 d . . . . .
N1 N 1.0866(6) 0.66377(8) 0.6174(3) 0.1058(9) Uani 1 1 d . . . . .
C9 C 0.7683(6) 0.71573(7) 0.2092(2) 0.0768(7) Uani 1 1 d . . . . .
C17 C 0.9192(6) 0.64553(7) 0.5579(2) 0.0766(7) Uani 1 1 d . . . . .
C21 C 0.4050(6) 0.53600(7) 0.7010(2) 0.0752(7) Uani 1 1 d . . . . .
C5 C 0.9753(6) 0.66810(9) 0.0975(2) 0.0801(7) Uani 1 1 d . . . . .
C15 C 0.6417(6) 0.62474(7) 0.3590(2) 0.0754(7) Uani 1 1 d . . . . .
H15 H 0.514332 0.607527 0.316365 0.090 Uiso 1 1 calc R U . . .
C14 C 0.5067(6) 0.70264(8) 0.3823(3) 0.0817(7) Uani 1 1 d . . . . .
H14 H 0.438881 0.686338 0.436767 0.098 Uiso 1 1 calc R U . . .
C10 C 0.9171(6) 0.70428(8) 0.1161(3) 0.0846(8) Uani 1 1 d . . . . .
H10 H 0.980987 0.721509 0.063646 0.101 Uiso 1 1 calc R U . . .
C1 C 0.9482(6) 0.60452(8) 0.1590(3) 0.0888(8) Uani 1 1 d . . . . .
H1 H 0.890341 0.586647 0.210750 0.107 Uiso 1 1 calc R U . . .
C23 C 0.6805(7) 0.58991(8) 0.6920(3) 0.0874(8) Uani 1 1 d . . . . .
H23 H 0.801345 0.607701 0.735008 0.105 Uiso 1 1 calc R U . . .
C24 C 0.3076(8) 0.50576(9) 0.7753(3) 0.0923(8) Uani 1 1 d D U . . .
C22 C 0.5847(7) 0.56246(8) 0.7609(3) 0.0910(8) Uani 1 1 d . . . . .
H22 H 0.642685 0.561846 0.849285 0.109 Uiso 1 1 calc R U . . .
C11 C 0.7020(8) 0.75311(8) 0.2242(3) 0.0969(9) Uani 1 1 d . . . . .
H11 H 0.768953 0.770258 0.172402 0.116 Uiso 1 1 calc R U . . .
C13 C 0.4447(7) 0.73834(10) 0.3897(3) 0.0989(10) Uani 1 1 d . . . . .
H13 H 0.332489 0.746109 0.448254 0.119 Uiso 1 1 calc R U . . .
C19 C 0.4175(7) 0.56521(9) 0.5019(3) 0.1002(10) Uani 1 1 d . . . . .
H19 H 0.356928 0.565784 0.413581 0.120 Uiso 1 1 calc R U . . .
C12 C 0.5475(9) 0.76393(9) 0.3100(4) 0.1088(11) Uani 1 1 d . . . . .
H12 H 0.506742 0.788409 0.317681 0.131 Uiso 1 1 calc R U . . .
C4 C 1.1235(7) 0.65637(13) -0.0006(3) 0.1042(10) Uani 1 1 d . . . . .
H4 H 1.183058 0.673513 -0.054565 0.125 Uiso 1 1 calc R U . . .
C2 C 1.0932(8) 0.59498(11) 0.0635(4) 0.1102(12) Uani 1 1 d . . . . .
H2 H 1.135441 0.570720 0.051787 0.132 Uiso 1 1 calc R U . . .
C20 C 0.3214(8) 0.53793(9) 0.5711(3) 0.1053(11) Uani 1 1 d . . . . .
H20 H 0.196880 0.520381 0.528886 0.126 Uiso 1 1 calc R U . . .
C3 C 1.1796(8) 0.62147(15) -0.0174(4) 0.1186(13) Uani 1 1 d . . . . .
H3 H 1.276109 0.614579 -0.082746 0.142 Uiso 1 1 calc R U . . .
F0 F 0.313(7) 0.4760(4) 0.7097(19) 0.122(5) Uani 0.115(5) 1 d D U P A 2
F4 F 0.505(5) 0.5022(7) 0.8811(19) 0.124(5) Uani 0.115(5) 1 d D U P A 2
F5 F 0.074(4) 0.5125(7) 0.808(3) 0.130(5) Uani 0.115(5) 1 d D U P A 2

loop_
_atom_site_aniso_label
_atom_site_aniso_U_11
_atom_site_aniso_U_22
_atom_site_aniso_U_33
_atom_site_aniso_U_23
_atom_site_aniso_U_13
_atom_site_aniso_U_12
F2 0.133(2) 0.134(2) 0.1030(17) 0.0236(15) 0.0063(15) -0.0507(18)
F3 0.194(3) 0.135(2) 0.0859(18) 0.0054(15) 0.055(2) -0.019(2)
F1 0.131(2) 0.109(2) 0.180(3) 0.065(2) 0.037(2) 0.0230(16)
C7 0.0699(14) 0.0708(14) 0.0568(13) 0.0001(10) -0.0034(10) -0.0036(11)
C8 0.0735(14) 0.0735(15) 0.0571(13) -0.0003(11) -0.0049(11) -0.0003(11)
C18 0.0728(14) 0.0665(13) 0.0582(13) -0.0032(10) 0.0032(10) 0.0028(11)
C16 0.0733(14) 0.0651(13) 0.0614(14) -0.0042(10) 0.0003(11) 0.0000(11)
C6 0.0703(14) 0.0801(16) 0.0574(13) -0.0054(11) -0.0066(11) 0.0005(12)
N1 0.122(2) 0.0990(18) 0.0864(17) -0.0075(14) -0.0074(15) -0.0280(15)
C9 0.0856(17) 0.0744(15) 0.0634(15) 0.0054(12) -0.0048(12) -0.0047(12)
C17 0.0910(17) 0.0717(15) 0.0624(14) -0.0028(12) 0.0014(12) -0.0065(13)
C21 0.0820(16) 0.0757(15) 0.0668(15) 0.0048(12) 0.0105(12) 0.0026(12)
C5 0.0740(15) 0.102(2) 0.0593(14) -0.0009(13) 0.0000(12) -0.0047(14)
C15 0.0841(16) 0.0730(15) 0.0633(14) -0.0015(11) -0.0018(12) -0.0104(12)
C14 0.0841(17) 0.0900(19) 0.0668(15) -0.0021(13) 0.0023(13) 0.0108(14)
C10 0.0901(18) 0.091(2) 0.0677(16) 0.0120(14) 0.0024(13) -0.0136(15)
C1 0.0966(19) 0.0877(19) 0.0721(17) -0.0132(14) -0.0109(14) 0.0091(15)
C23 0.111(2) 0.0814(17) 0.0626(16) -0.0044(13) -0.0029(14) -0.0167(15)
C24 0.104(2) 0.096(2) 0.0771(19) 0.0093(16) 0.0154(16) 0.0004(18)
C22 0.117(2) 0.0928(19) 0.0572(15) 0.0038(14) 0.0003(14) -0.0087(17)
C11 0.124(2) 0.0738(17) 0.082(2) 0.0100(15) -0.0101(18) -0.0032(16)
C13 0.106(2) 0.104(2) 0.0800(19) -0.0128(17) -0.0012(16) 0.0297(18)
C19 0.130(2) 0.103(2) 0.0583(16) 0.0058(14) -0.0076(15) -0.0419(19)
C12 0.142(3) 0.0794(19) 0.091(2) -0.0047(18) -0.015(2) 0.0211(19)
C4 0.092(2) 0.149(3) 0.0712(19) -0.0096(19) 0.0125(15) -0.003(2)
C2 0.108(2) 0.125(3) 0.085(2) -0.039(2) -0.0153(18) 0.030(2)
C20 0.132(3) 0.105(2) 0.0706(18) 0.0048(16) -0.0049(17) -0.0463(19)
C3 0.102(2) 0.174(4) 0.077(2) -0.032(3) 0.0071(18) 0.019(3)
F0 0.149(11) 0.099(9) 0.118(9) 0.033(8) 0.024(9) -0.014(9)
F4 0.154(10) 0.117(10) 0.093(9) 0.049(8) 0.006(9) -0.005(9)
F5 0.129(10) 0.149(10) 0.117(10) 0.021(10) 0.034(9) -0.017(9)

loop_
_atom_type_symbol
_atom_type_description
_atom_type_scat_dispersion_real
_atom_type_scat_dispersion_imag
_atom_type_scat_source
C C 0.0181 0.0091 'International Tables Vol C Tables 4.2.6.8 and 6.1.1.4'
H H 0.0000 0.0000 'International Tables Vol C Tables 4.2.6.8 and 6.1.1.4'
F F 0.0727 0.0534 'International Tables Vol C Tables 4.2.6.8 and 6.1.1.4'
N N 0.0311 0.0180 'International Tables Vol C Tables 4.2.6.8 and 6.1.1.4'

loop_
_geom_angle_atom_site_label_1
_geom_angle_atom_site_label_2
_geom_angle_atom_site_label_3
_geom_angle
_geom_angle_site_symmetry_1
_geom_angle_site_symmetry_3
_geom_angle_publ_flag
C8 C7 C15 121.1(2) . . ?
C6 C7 C8 120.5(2) . . ?
C6 C7 C15 118.3(2) . . ?
C7 C8 C9 119.0(2) . . ?
C7 C8 C14 123.7(2) . . ?
C14 C8 C9 117.3(2) . . ?
C23 C18 C16 121.6(2) . . ?
C19 C18 C16 121.7(2) . . ?
C19 C18 C23 116.7(2) . . ?
C17 C16 C18 116.2(2) . . ?
C15 C16 C18 124.8(2) . . ?
C15 C16 C17 118.8(2) . . ?
C7 C6 C5 119.5(2) . . ?
C7 C6 C1 122.8(3) . . ?
C1 C6 C5 117.7(3) . . ?
C10 C9 C8 119.5(3) . . ?
C10 C9 C11 121.7(3) . . ?
C11 C9 C8 118.8(3) . . ?
N1 C17 C16 177.2(3) . . ?
C22 C21 C24 120.7(3) . . ?
C20 C21 C24 121.2(3) . . ?
C20 C21 C22 118.1(3) . . ?
C10 C5 C6 119.0(3) . . ?
C10 C5 C4 122.2(3) . . ?
C4 C5 C6 118.8(3) . . ?
C7 C15 H15 115.8 . . ?
C16 C15 C7 128.3(2) . . ?
C16 C15 H15 115.8 . . ?
C8 C14 H14 119.5 . . ?
C13 C14 C8 121.0(3) . . ?
C13 C14 H14 119.5 . . ?
C9 C10 C5 122.5(3) . . ?
C9 C10 H10 118.8 . . ?
C5 C10 H10 118.8 . . ?
C6 C1 H1 119.6 . . ?
C2 C1 C6 120.8(3) . . ?
C2 C1 H1 119.6 . . ?
C18 C23 H23 119.1 . . ?
C22 C23 C18 121.7(3) . . ?
C22 C23 H23 119.1 . . ?
F2 C24 C21 113.5(3) . . ?
F3 C24 F2 104.1(3) . . ?
F3 C24 C21 113.4(3) . . ?
F1 C24 F2 105.2(3) . . ?
F1 C24 F3 106.5(3) . . ?
F1 C24 C21 113.3(3) . . ?
F0 C24 C21 108.1(9) . . ?
F0 C24 F4 107.0(17) . . ?
F4 C24 C21 107.1(9) . . ?
F5 C24 C21 111.9(11) . . ?
F5 C24 F0 115.4(18) . . ?
F5 C24 F4 107.0(18) . . ?
C21 C22 C23 120.8(3) . . ?
C21 C22 H22 119.6 . . ?
C23 C22 H22 119.6 . . ?
C9 C11 H11 119.2 . . ?
C12 C11 C9 121.6(3) . . ?
C12 C11 H11 119.2 . . ?
C14 C13 H13 119.4 . . ?
C14 C13 C12 121.1(3) . . ?
C12 C13 H13 119.4 . . ?
C18 C19 H19 119.3 . . ?
C20 C19 C18 121.3(3) . . ?
C20 C19 H19 119.3 . . ?
C11 C12 C13 120.0(3) . . ?
C11 C12 H12 120.0 . . ?
C13 C12 H12 120.0 . . ?
C5 C4 H4 119.1 . . ?
C3 C4 C5 121.8(4) . . ?
C3 C4 H4 119.1 . . ?
C1 C2 H2 119.6 . . ?
C1 C2 C3 120.8(3) . . ?
C3 C2 H2 119.6 . . ?
C21 C20 C19 121.3(3) . . ?
C21 C20 H20 119.3 . . ?
C19 C20 H20 119.3 . . ?
C4 C3 C2 120.2(4) . . ?
C4 C3 H3 119.9 . . ?
C2 C3 H3 119.9 . . ?

loop_
_geom_bond_atom_site_label_1
_geom_bond_atom_site_label_2
_geom_bond_distance
_geom_bond_site_symmetry_2
_geom_bond_publ_flag
F2 C24 1.335(4) . ?
F3 C24 1.330(4) . ?
F1 C24 1.311(4) . ?
C7 C8 1.415(3) . ?
C7 C6 1.401(4) . ?
C7 C15 1.468(4) . ?
C8 C9 1.430(4) . ?
C8 C14 1.423(4) . ?
C18 C16 1.477(4) . ?
C18 C23 1.381(3) . ?
C18 C19 1.379(4) . ?
C16 C17 1.441(3) . ?
C16 C15 1.341(3) . ?
C6 C5 1.433(4) . ?
C6 C1 1.425(4) . ?
N1 C17 1.133(3) . ?
C9 C10 1.377(4) . ?
C9 C11 1.429(4) . ?
C21 C24 1.486(4) . ?
C21 C22 1.367(4) . ?
C21 C20 1.367(4) . ?
C5 C10 1.384(4) . ?
C5 C4 1.421(4) . ?
C15 H15 0.9300 . ?
C14 H14 0.9300 . ?
C14 C13 1.354(4) . ?
C10 H10 0.9300 . ?
C1 H1 0.9300 . ?
C1 C2 1.366(5) . ?
C23 H23 0.9300 . ?
C23 C22 1.372(4) . ?
C24 F0 1.303(15) . ?
C24 F4 1.323(15) . ?
C24 F5 1.235(16) . ?
C22 H22 0.9300 . ?
C11 H11 0.9300 . ?
C11 C12 1.324(5) . ?
C13 H13 0.9300 . ?
C13 C12 1.410(5) . ?
C19 H19 0.9300 . ?
C19 C20 1.370(4) . ?
C12 H12 0.9300 . ?
C4 H4 0.9300 . ?
C4 C3 1.333(5) . ?
C2 H2 0.9300 . ?
C2 C3 1.410(6) . ?
C20 H20 0.9300 . ?
C3 H3 0.9300 . ?

loop_
_geom_torsion_atom_site_label_1
_geom_torsion_atom_site_label_2
_geom_torsion_atom_site_label_3
_geom_torsion_atom_site_label_4
_geom_torsion
_geom_torsion_site_symmetry_1
_geom_torsion_site_symmetry_2
_geom_torsion_site_symmetry_3
_geom_torsion_site_symmetry_4
_geom_torsion_publ_flag
C7 C8 C9 C10 0.9(3) . . . . ?
C7 C8 C9 C11 -179.8(2) . . . . ?
C7 C8 C14 C13 -178.5(3) . . . . ?
C7 C6 C5 C10 -0.2(3) . . . . ?
C7 C6 C5 C4 179.5(2) . . . . ?
C7 C6 C1 C2 -179.0(2) . . . . ?
C8 C7 C6 C5 2.4(3) . . . . ?
C8 C7 C6 C1 -178.0(2) . . . . ?
C8 C7 C15 C16 -62.7(4) . . . . ?
C8 C9 C10 C5 1.4(4) . . . . ?
C8 C9 C11 C12 -2.4(4) . . . . ?
C8 C14 C13 C12 -0.9(4) . . . . ?
C18 C16 C15 C7 -180.0(2) . . . . ?
C18 C23 C22 C21 -0.5(5) . . . . ?
C18 C19 C20 C21 0.0(6) . . . . ?
C16 C18 C23 C22 -178.4(3) . . . . ?
C16 C18 C19 C20 178.7(3) . . . . ?
C6 C7 C8 C9 -2.7(3) . . . . ?
C6 C7 C8 C14 174.4(2) . . . . ?
C6 C7 C15 C16 121.7(3) . . . . ?
C6 C5 C10 C9 -1.8(4) . . . . ?
C6 C5 C4 C3 0.1(4) . . . . ?
C6 C1 C2 C3 -0.9(4) . . . . ?
C9 C8 C14 C13 -1.2(4) . . . . ?
C9 C11 C12 C13 0.2(5) . . . . ?
C17 C16 C15 C7 -3.0(4) . . . . ?
C5 C6 C1 C2 0.6(4) . . . . ?
C5 C4 C3 C2 -0.4(5) . . . . ?
C15 C7 C8 C9 -178.3(2) . . . . ?
C15 C7 C8 C14 -1.2(3) . . . . ?
C15 C7 C6 C5 178.1(2) . . . . ?
C15 C7 C6 C1 -2.3(3) . . . . ?
C14 C8 C9 C10 -176.5(2) . . . . ?
C14 C8 C9 C11 2.8(3) . . . . ?
C14 C13 C12 C11 1.5(5) . . . . ?
C10 C9 C11 C12 176.9(3) . . . . ?
C10 C5 C4 C3 179.7(3) . . . . ?
C1 C6 C5 C10 -179.8(2) . . . . ?
C1 C6 C5 C4 -0.2(3) . . . . ?
C1 C2 C3 C4 0.8(5) . . . . ?
C23 C18 C16 C17 4.0(4) . . . . ?
C23 C18 C16 C15 -178.9(3) . . . . ?
C23 C18 C19 C20 -1.1(5) . . . . ?
C24 C21 C22 C23 178.4(3) . . . . ?
C24 C21 C20 C19 -178.1(3) . . . . ?
C22 C21 C24 F2 163.3(3) . . . . ?
C22 C21 C24 F3 44.8(5) . . . . ?
C22 C21 C24 F1 -76.8(5) . . . . ?
C22 C21 C24 F0 -139.5(15) . . . . ?
C22 C21 C24 F4 -24.6(16) . . . . ?
C22 C21 C24 F5 92.4(18) . . . . ?
C22 C21 C20 C19 1.0(5) . . . . ?
C11 C9 C10 C5 -177.9(3) . . . . ?
C19 C18 C16 C17 -175.8(3) . . . . ?
C19 C18 C16 C15 1.3(4) . . . . ?
C19 C18 C23 C22 1.4(4) . . . . ?
C4 C5 C10 C9 178.6(3) . . . . ?
C20 C21 C24 F2 -17.7(5) . . . . ?
C20 C21 C24 F3 -136.2(4) . . . . ?
C20 C21 C24 F1 102.2(4) . . . . ?
C20 C21 C24 F0 39.5(16) . . . . ?
C20 C21 C24 F4 154.4(16) . . . . ?
C20 C21 C24 F5 -88.6(18) . . . . ?
C20 C21 C22 C23 -0.7(5) . . . . ?
